data_4519043
loop_
_publ_author_name
'Khan, Sheeba'
'Mandal, Sanjay K.'

_publ_section_title
;
 Luminescent 2D Pillared-Bilayer Metal-Organic Coordination Networks for
 Selective Sensing of ReO<sub>4</sub><sup>-</sup> in Water.
;
_journal_issue 38
_journal_name_full 'ACS applied materials &amp; interfaces'
_journal_page_first 45465
_journal_page_last 45474
_journal_paper_doi 10.1021/acsami.1c11606
_journal_volume 13
_journal_year 2021
_chemical_formula_moiety 'C27 H22 N6 O5 Zn, 2(H2 O), 2(C H4 O)'
_chemical_formula_sum 'C29 H34 N6 O9 Zn'
_chemical_formula_weight 675.87
_space_group_crystal_system triclinic
_space_group_IT_number 2
_space_group_name_Hall '-P 1'
_space_group_name_H-M_alt 'P -1'
_atom_sites_solution_hydrogens geom
_atom_sites_solution_primary dual
_audit_creation_date 2020-06-27
_audit_creation_method
;
Olex2 1.2
(compiled 2018.05.29 svn.r3508 for OlexSys, GUI svn.r5506)
;
_cell_angle_alpha 66.422(3)
_cell_angle_beta 85.750(3)
_cell_angle_gamma 76.567(3)
_cell_formula_units_Z 2
_cell_length_a 8.6078(10)
_cell_length_b 13.3046(14)
_cell_length_c 15.3640(15)
_cell_measurement_reflns_used 5071
_cell_measurement_temperature 100.15
_cell_measurement_theta_max 23.98
_cell_measurement_theta_min 2.43
_cell_volume 1568.2(3)
_computing_cell_refinement 'SAINT v8.34A (Bruker, 2013)'
_computing_data_reduction 'SAINT v8.34A (Bruker, 2013)'
_computing_molecular_graphics 'Olex2 (Dolomanov et al., 2009)'
_computing_publication_material 'Olex2 (Dolomanov et al., 2009)'
_computing_structure_refinement 'ShelXL (Sheldrick, 2015)'
_computing_structure_solution 'ShelXT (Sheldrick, 2015)'
_diffrn_ambient_temperature 100.15
_diffrn_detector 'CCD area detector'
_diffrn_detector_area_resol_mean 8
_diffrn_detector_type 'APEX II CCD 4K area detector'
_diffrn_measured_fraction_theta_full 0.976
_diffrn_measured_fraction_theta_max 0.976
_diffrn_measurement_device 'four-circle diffractometer'
_diffrn_measurement_device_type 'Bruker Kappa APEX II'
_diffrn_measurement_method '\f and \w scans'
_diffrn_radiation_monochromator graphite
_diffrn_radiation_probe x-ray
_diffrn_radiation_type MoK\a
_diffrn_radiation_wavelength 0.71073
_diffrn_reflns_av_R_equivalents 0.0372
_diffrn_reflns_av_unetI/netI 0.0452
_diffrn_reflns_Laue_measured_fraction_full 0.976
_diffrn_reflns_Laue_measured_fraction_max 0.976
_diffrn_reflns_limit_h_max 10
_diffrn_reflns_limit_h_min -10
_diffrn_reflns_limit_k_max 15
_diffrn_reflns_limit_k_min -15
_diffrn_reflns_limit_l_max 17
_diffrn_reflns_limit_l_min -18
_diffrn_reflns_number 15641
_diffrn_reflns_point_group_measured_fraction_full 0.976
_diffrn_reflns_point_group_measured_fraction_max 0.976
_diffrn_reflns_theta_full 24.999
_diffrn_reflns_theta_max 24.999
_diffrn_reflns_theta_min 1.713
_diffrn_source 'sealed X-ray tube'
_diffrn_source_target Mo
_exptl_absorpt_coefficient_mu 0.845
_exptl_absorpt_correction_T_max 0.7452
_exptl_absorpt_correction_T_min 0.6512
_exptl_absorpt_correction_type multi-scan
_exptl_absorpt_process_details 'SADABS-2014/5 (Bruker,2014/5) was used for absorption correction.'
_exptl_crystal_colour 'clear light orange'
_exptl_crystal_colour_lustre clear
_exptl_crystal_colour_modifier light
_exptl_crystal_colour_primary orange
_exptl_crystal_density_diffrn 1.431
_exptl_crystal_description plate
_exptl_crystal_F_000 704
_exptl_crystal_size_max 0.25
_exptl_crystal_size_mid 0.19
_exptl_crystal_size_min 0.12
_refine_diff_density_max 0.315
_refine_diff_density_min -0.304
_refine_diff_density_rms 0.062
_refine_ls_extinction_method none
_refine_ls_goodness_of_fit_ref 1.054
_refine_ls_hydrogen_treatment constr
_refine_ls_matrix_type full
_refine_ls_number_parameters 352
_refine_ls_number_reflns 5401
_refine_ls_number_restraints 0
_refine_ls_restrained_S_all 1.054
_refine_ls_R_factor_all 0.0527
_refine_ls_R_factor_gt 0.0404
_refine_ls_shift/su_max 0.001
_refine_ls_shift/su_mean 0.000
_refine_ls_structure_factor_coef Fsqd
_refine_ls_weighting_details 'w=1/[\s^2^(Fo^2^)+(0.0698P)^2^+0.1068P] where P=(Fo^2^+2Fc^2^)/3'
_refine_ls_weighting_scheme calc
_refine_ls_wR_factor_gt 0.1131
_refine_ls_wR_factor_ref 0.1193
_reflns_Friedel_coverage 0.000
_reflns_number_gt 4348
_reflns_number_total 5401
_reflns_threshold_expression 'I > 2\s(I)'
_cod_data_source_file am1c11606_si_003.cif
_cod_data_source_block 2
_cod_database_code 4519043
_shelx_shelxl_version_number 2014/7
_shelx_space_group_comment
;
The symmetry employed for this shelxl refinement is uniquely defined
by the following loop, which should always be used as a source of
symmetry information in preference to the above space-group names.
They are only intended as comments.
;
_shelx_estimated_absorpt_t_max 0.852
_shelx_estimated_absorpt_t_min 0.852
_olex2_refinement_description
;
1. Fixed Uiso
 At 1.2 times of:
  All C(H) groups, All C(H,H) groups, All N(H) groups
2.a Secondary CH2 refined with riding coordinates:
 C15(H15A,H15B), C24(H24A,H24B)
2.b Aromatic/amide H refined with riding coordinates:
 N4(H4), N6(H6), C4(H4A), C9(H9), C11(H11), C12(H12), C13(H13), C14(H14),
 C16(H16), C17(H17), C18(H18), C19(H19), C20(H20), C22(H22), C23(H23), C25(H25),
  C26(H26), C27(H27)
;
_olex2_submission_special_instructions 'No special instructions were received'

loop_
_space_group_symop_operation_xyz
'x, y, z'
'-x, -y, -z'

loop_
_atom_site_label
_atom_site_type_symbol
_atom_site_fract_x
_atom_site_fract_y
_atom_site_fract_z
_atom_site_U_iso_or_equiv
_atom_site_adp_type
_atom_site_occupancy
_atom_site_site_symmetry_order
_atom_site_calc_flag
_atom_site_refinement_flags_posn
_atom_site_refinement_flags_adp
_atom_site_refinement_flags_occupancy
_atom_site_disorder_assembly
_atom_site_disorder_group
Zn1 Zn 0.58584(4) 0.08830(2) 0.87518(2) 0.03389(13) Uani 1 1 d . . . . .
O1 O 0.2620(2) -0.00988(15) 1.01148(14) 0.0420(5) Uani 1 1 d . . . . .
O2 O 0.2295(3) 0.90568(18) 0.21736(15) 0.0509(6) Uani 1 1 d . . . . .
O3 O 0.3500(2) 0.12699(16) 0.89341(15) 0.0460(5) Uani 1 1 d . . . . .
O4 O 0.0365(3) 0.26765(17) 0.97946(15) 0.0505(6) Uani 1 1 d . . . . .
O5 O 0.4466(3) 0.8188(2) 0.30735(18) 0.0660(7) Uani 1 1 d . . . . .
N1 N 0.5784(3) 0.25215(19) 0.87423(18) 0.0395(6) Uani 1 1 d . . . . .
N2 N 0.5472(3) 0.94044(19) 0.85500(18) 0.0392(6) Uani 1 1 d . . . . .
N3 N 0.5705(3) 0.5640(2) 0.8823(2) 0.0500(7) Uani 1 1 d . . . . .
N4 N 0.0489(3) 0.24683(19) 0.84170(18) 0.0456(6) Uani 1 1 d . . . . .
H4 H 0.0386 0.2781 0.7794 0.055 Uiso 1 1 calc R . . . .
N5 N 0.5006(3) 0.6511(2) 0.8189(2) 0.0532(7) Uani 1 1 d . . . . .
N6 N -0.0240(4) 0.7812(2) 0.7145(2) 0.0715(10) Uani 1 1 d . . . . .
H6 H 0.0114 0.8133 0.7468 0.086 Uiso 1 1 calc R . . . .
C1 C 0.1976(4) 0.8491(3) 0.3833(2) 0.0478(8) Uani 1 1 d . . . . .
C2 C 0.2448(3) 0.0772(2) 0.9359(2) 0.0326(6) Uani 1 1 d . . . . .
C3 C 0.0095(5) 0.8458(2) 0.5400(2) 0.0538(9) Uani 1 1 d . . . . .
C4 C 0.0591(4) 0.4920(3) 0.8895(2) 0.0487(8) Uani 1 1 d . . . . .
H4A H 0.0953 0.4526 0.9538 0.058 Uiso 1 1 calc R . . . .
C5 C 0.5633(4) 0.4618(2) 0.8746(2) 0.0435(8) Uani 1 1 d . . . . .
C6 C 0.0223(4) 0.4325(2) 0.8406(2) 0.0415(7) Uani 1 1 d . . . . .
C7 C 0.0375(3) 0.3102(2) 0.8917(2) 0.0406(7) Uani 1 1 d . . . . .
C8 C 0.2997(5) 0.8564(3) 0.2984(2) 0.0497(8) Uani 1 1 d . . . . .
C9 C 0.6491(4) 0.8428(2) 0.8961(2) 0.0444(8) Uani 1 1 d . . . . .
H9 H 0.7331 0.8398 0.9344 0.053 Uiso 1 1 calc R . . . .
C10 C 0.5208(4) 0.7493(2) 0.8316(2) 0.0430(8) Uani 1 1 d . . . . .
C11 C 0.6621(4) 0.2643(2) 0.9360(2) 0.0446(8) Uani 1 1 d . . . . .
H11 H 0.7286 0.1990 0.9806 0.053 Uiso 1 1 calc R . . . .
C12 C 0.0361(4) 0.8773(3) 0.3759(2) 0.0605(10) Uani 1 1 d . . . . .
H12 H -0.0136 0.8988 0.3160 0.073 Uiso 1 1 calc R . . . .
C13 C 0.0447(4) 0.6065(3) 0.8475(2) 0.0531(9) Uani 1 1 d . . . . .
H13 H 0.0710 0.6447 0.8831 0.064 Uiso 1 1 calc R . . . .
C14 C -0.0297(4) 0.4920(3) 0.7476(2) 0.0551(9) Uani 1 1 d . . . . .
H14 H -0.0553 0.4531 0.7125 0.066 Uiso 1 1 calc R . . . .
C15 C 0.0786(4) 0.1255(2) 0.8917(2) 0.0431(7) Uani 1 1 d . . . . .
H15A H 0.0657 0.0914 0.8468 0.052 Uiso 1 1 calc R . . . .
H15B H -0.0011 0.1061 0.9421 0.052 Uiso 1 1 calc R . . . .
C16 C 0.6417(4) 0.7458(2) 0.8871(2) 0.0476(8) Uani 1 1 d . . . . .
H16 H 0.7179 0.6778 0.9183 0.057 Uiso 1 1 calc R . . . .
C17 C -0.0584(5) 0.8756(3) 0.4530(3) 0.0635(10) Uani 1 1 d . . . . .
H17 H -0.1714 0.8954 0.4454 0.076 Uiso 1 1 calc R . . . .
C18 C 0.4307(4) 0.9429(3) 0.8009(3) 0.0541(9) Uani 1 1 d . . . . .
H18 H 0.3563 1.0120 0.7702 0.065 Uiso 1 1 calc R . . . .
C19 C 0.4705(5) 0.4510(3) 0.8108(3) 0.0636(10) Uani 1 1 d . . . . .
H19 H 0.4006 0.5144 0.7665 0.076 Uiso 1 1 calc R . . . .
C20 C 0.4832(5) 0.3445(3) 0.8138(3) 0.0610(10) Uani 1 1 d . . . . .
H20 H 0.4199 0.3364 0.7699 0.073 Uiso 1 1 calc R . . . .
C21 C -0.0078(5) 0.6668(3) 0.7541(2) 0.0554(9) Uani 1 1 d . . . . .
C22 C 0.4139(4) 0.8496(3) 0.7878(3) 0.0577(10) Uani 1 1 d . . . . .
H22 H 0.3292 0.8545 0.7489 0.069 Uiso 1 1 calc R . . . .
C23 C -0.0456(5) 0.6074(3) 0.7040(2) 0.0641(11) Uani 1 1 d . . . . .
H23 H -0.0824 0.6465 0.6399 0.077 Uiso 1 1 calc R . . . .
C24 C -0.0974(5) 0.8515(3) 0.6214(2) 0.0719(12) Uani 1 1 d . . . . .
H24A H -0.1278 0.9305 0.6156 0.086 Uiso 1 1 calc R . . . .
H24B H -0.1965 0.8284 0.6163 0.086 Uiso 1 1 calc R . . . .
C25 C 0.2683(5) 0.8169(3) 0.4715(3) 0.0657(10) Uani 1 1 d . . . . .
H25 H 0.3813 0.7956 0.4788 0.079 Uiso 1 1 calc R . . . .
C26 C 0.6585(4) 0.3664(3) 0.9396(3) 0.0493(8) Uani 1 1 d . . . . .
H26 H 0.7204 0.3712 0.9860 0.059 Uiso 1 1 calc R . . . .
C27 C 0.1738(5) 0.8157(3) 0.5486(3) 0.0725(12) Uani 1 1 d . . . . .
H27 H 0.2231 0.7937 0.6087 0.087 Uiso 1 1 calc R . . . .

loop_
_atom_site_aniso_label
_atom_site_aniso_U_11
_atom_site_aniso_U_22
_atom_site_aniso_U_33
_atom_site_aniso_U_23
_atom_site_aniso_U_13
_atom_site_aniso_U_12
Zn1 0.0442(2) 0.02328(18) 0.0391(2) -0.01579(15) 0.00888(15) -0.01273(14)
O1 0.0549(13) 0.0281(10) 0.0417(12) -0.0098(10) -0.0016(10) -0.0130(9)
O2 0.0747(16) 0.0453(13) 0.0377(13) -0.0184(11) 0.0165(11) -0.0236(11)
O3 0.0447(12) 0.0292(10) 0.0661(15) -0.0202(10) 0.0159(11) -0.0142(9)
O4 0.0627(14) 0.0381(12) 0.0405(13) -0.0065(10) 0.0015(11) -0.0088(10)
O5 0.0670(17) 0.0577(15) 0.0718(18) -0.0289(14) 0.0205(14) -0.0110(13)
N1 0.0452(14) 0.0281(13) 0.0524(16) -0.0210(12) 0.0082(12) -0.0146(11)
N2 0.0478(14) 0.0281(13) 0.0491(16) -0.0209(12) 0.0058(12) -0.0134(11)
N3 0.0646(18) 0.0293(14) 0.0659(19) -0.0275(14) 0.0084(15) -0.0148(13)
N4 0.0607(17) 0.0285(13) 0.0420(15) -0.0076(12) -0.0047(13) -0.0091(12)
N5 0.0634(18) 0.0338(15) 0.077(2) -0.0344(15) -0.0016(15) -0.0131(13)
N6 0.147(3) 0.0324(15) 0.0367(17) -0.0154(13) 0.0195(18) -0.0249(17)
C1 0.071(2) 0.0352(16) 0.0386(19) -0.0158(14) 0.0140(16) -0.0160(16)
C2 0.0465(17) 0.0246(14) 0.0395(17) -0.0236(13) 0.0093(13) -0.0143(12)
C3 0.094(3) 0.0264(15) 0.0338(19) -0.0094(14) 0.0182(18) -0.0096(17)
C4 0.071(2) 0.0397(17) 0.0339(17) -0.0135(15) 0.0050(16) -0.0120(16)
C5 0.0496(18) 0.0324(16) 0.062(2) -0.0305(16) 0.0129(16) -0.0174(14)
C6 0.0534(18) 0.0340(16) 0.0363(18) -0.0133(14) 0.0079(14) -0.0115(14)
C7 0.0429(17) 0.0354(16) 0.0383(19) -0.0093(15) 0.0016(14) -0.0089(13)
C8 0.078(3) 0.0337(17) 0.046(2) -0.0215(16) 0.0202(18) -0.0243(17)
C9 0.0464(18) 0.0339(16) 0.062(2) -0.0274(16) -0.0007(16) -0.0096(14)
C10 0.0509(18) 0.0304(15) 0.060(2) -0.0287(15) 0.0052(16) -0.0133(14)
C11 0.0485(18) 0.0316(16) 0.059(2) -0.0224(15) 0.0068(16) -0.0126(14)
C12 0.070(3) 0.078(3) 0.0355(19) -0.0210(18) 0.0101(17) -0.025(2)
C13 0.085(3) 0.0396(18) 0.0398(19) -0.0210(16) 0.0116(17) -0.0176(17)
C14 0.092(3) 0.0367(17) 0.0391(19) -0.0162(15) -0.0005(18) -0.0164(17)
C15 0.0512(18) 0.0300(15) 0.0473(19) -0.0113(14) -0.0020(15) -0.0137(13)
C16 0.0539(19) 0.0271(15) 0.067(2) -0.0250(16) -0.0032(17) -0.0058(14)
C17 0.069(2) 0.070(2) 0.047(2) -0.0196(19) 0.0168(19) -0.020(2)
C18 0.067(2) 0.0288(16) 0.071(2) -0.0249(17) -0.0123(19) -0.0041(15)
C19 0.086(3) 0.0314(17) 0.076(3) -0.0230(18) -0.016(2) -0.0099(17)
C20 0.088(3) 0.0327(18) 0.072(3) -0.0263(18) -0.019(2) -0.0137(17)
C21 0.095(3) 0.0351(17) 0.0358(19) -0.0150(15) 0.0217(18) -0.0173(17)
C22 0.069(2) 0.0408(19) 0.075(3) -0.0348(18) -0.0201(19) -0.0040(16)
C23 0.118(3) 0.0357(18) 0.0336(19) -0.0112(15) 0.0025(19) -0.0131(19)
C24 0.127(4) 0.0318(18) 0.045(2) -0.0108(16) 0.033(2) -0.011(2)
C25 0.072(3) 0.069(2) 0.045(2) -0.0186(19) 0.0005(19) -0.002(2)
C26 0.057(2) 0.0387(18) 0.064(2) -0.0304(17) 0.0025(17) -0.0146(15)
C27 0.102(3) 0.069(3) 0.032(2) -0.0147(19) 0.000(2) -0.002(2)

loop_
_atom_type_symbol
_atom_type_description
_atom_type_scat_dispersion_real
_atom_type_scat_dispersion_imag
_atom_type_scat_source
C C 0.0033 0.0016 'International Tables Vol C Tables 4.2.6.8 and 6.1.1.4'
H H 0.0000 0.0000 'International Tables Vol C Tables 4.2.6.8 and 6.1.1.4'
N N 0.0061 0.0033 'International Tables Vol C Tables 4.2.6.8 and 6.1.1.4'
O O 0.0106 0.0060 'International Tables Vol C Tables 4.2.6.8 and 6.1.1.4'
Zn Zn 0.2839 1.4301 'International Tables Vol C Tables 4.2.6.8 and 6.1.1.4'

loop_
_geom_angle_atom_site_label_1
_geom_angle_atom_site_label_2
_geom_angle_atom_site_label_3
_geom_angle
_geom_angle_site_symmetry_1
_geom_angle_site_symmetry_3
_geom_angle_publ_flag
O1 Zn1 O2 91.69(9) 2_657 2_666 ?
O1 Zn1 N1 92.49(9) 2_657 . ?
O1 Zn1 N2 99.73(8) 2_657 1_545 ?
O2 Zn1 N1 94.38(9) 2_666 . ?
O2 Zn1 N2 88.36(9) 2_666 1_545 ?
O3 Zn1 O1 120.48(9) . 2_657 ?
O3 Zn1 O2 147.82(10) . 2_666 ?
O3 Zn1 N1 83.97(8) . . ?
O3 Zn1 N2 87.17(8) . 1_545 ?
N1 Zn1 N2 167.40(9) . 1_545 ?
C2 O1 Zn1 137.53(18) . 2_657 ?
C8 O2 Zn1 103.3(2) . 2_666 ?
C2 O3 Zn1 137.56(19) . . ?
C11 N1 Zn1 121.4(2) . . ?
C11 N1 C20 117.2(3) . . ?
C20 N1 Zn1 121.4(2) . . ?
C9 N2 Zn1 118.53(19) . 1_565 ?
C9 N2 C18 116.8(3) . . ?
C18 N2 Zn1 124.6(2) . 1_565 ?
N5 N3 C5 115.9(3) . . ?
C7 N4 H4 120.5 . . ?
C7 N4 C15 118.9(3) . . ?
C15 N4 H4 120.5 . . ?
N3 N5 C10 111.2(3) . . ?
C21 N6 H6 118.7 . . ?
C21 N6 C24 122.6(3) . . ?
C24 N6 H6 118.7 . . ?
C12 C1 C8 121.6(3) . . ?
C12 C1 C25 118.4(3) . . ?
C25 C1 C8 120.0(3) . . ?
O1 C2 C15 116.7(2) . . ?
O3 C2 O1 126.8(3) . . ?
O3 C2 C15 116.5(3) . . ?
C17 C3 C24 119.1(4) . . ?
C17 C3 C27 118.1(3) . . ?
C27 C3 C24 122.8(3) . . ?
C6 C4 H4A 119.1 . . ?
C13 C4 H4A 119.1 . . ?
C13 C4 C6 121.7(3) . . ?
C19 C5 N3 126.4(3) . . ?
C19 C5 C26 118.9(3) . . ?
C26 C5 N3 114.7(3) . . ?
C4 C6 C7 118.2(3) . . ?
C14 C6 C4 117.7(3) . . ?
C14 C6 C7 124.0(3) . . ?
O4 C7 N4 120.7(3) . . ?
O4 C7 C6 120.3(3) . . ?
N4 C7 C6 119.0(3) . . ?
O2 C8 C1 116.9(3) . . ?
O5 C8 O2 121.9(3) . . ?
O5 C8 C1 121.1(3) . . ?
N2 C9 H9 117.8 . . ?
N2 C9 C16 124.4(3) . . ?
C16 C9 H9 117.8 . . ?
C16 C10 N5 122.5(3) . . ?
C22 C10 N5 118.9(3) . . ?
C22 C10 C16 118.6(3) . . ?
N1 C11 H11 118.3 . . ?
N1 C11 C26 123.5(3) . . ?
C26 C11 H11 118.3 . . ?
C1 C12 H12 119.1 . . ?
C1 C12 C17 121.8(3) . . ?
C17 C12 H12 119.1 . . ?
C4 C13 H13 119.6 . . ?
C4 C13 C21 120.8(3) . . ?
C21 C13 H13 119.6 . . ?
C6 C14 H14 119.3 . . ?
C6 C14 C23 121.5(3) . . ?
C23 C14 H14 119.3 . . ?
N4 C15 C2 111.6(2) . . ?
N4 C15 H15A 109.3 . . ?
N4 C15 H15B 109.3 . . ?
C2 C15 H15A 109.3 . . ?
C2 C15 H15B 109.3 . . ?
H15A C15 H15B 108.0 . . ?
C9 C16 C10 118.2(3) . . ?
C9 C16 H16 120.9 . . ?
C10 C16 H16 120.9 . . ?
C3 C17 C12 120.5(4) . . ?
C3 C17 H17 119.7 . . ?
C12 C17 H17 119.7 . . ?
N2 C18 H18 118.6 . . ?
N2 C18 C22 122.8(3) . . ?
C22 C18 H18 118.6 . . ?
C5 C19 H19 121.3 . . ?
C20 C19 C5 117.4(3) . . ?
C20 C19 H19 121.3 . . ?
N1 C20 C19 124.3(3) . . ?
N1 C20 H20 117.9 . . ?
C19 C20 H20 117.9 . . ?
N6 C21 C13 119.6(3) . . ?
N6 C21 C23 122.5(3) . . ?
C13 C21 C23 117.9(3) . . ?
C10 C22 C18 119.2(3) . . ?
C10 C22 H22 120.4 . . ?
C18 C22 H22 120.4 . . ?
C14 C23 C21 120.4(3) . . ?
C14 C23 H23 119.8 . . ?
C21 C23 H23 119.8 . . ?
N6 C24 C3 113.7(3) . . ?
N6 C24 H24A 108.8 . . ?
N6 C24 H24B 108.8 . . ?
C3 C24 H24A 108.8 . . ?
C3 C24 H24B 108.8 . . ?
H24A C24 H24B 107.7 . . ?
C1 C25 H25 120.1 . . ?
C27 C25 C1 119.9(4) . . ?
C27 C25 H25 120.1 . . ?
C5 C26 H26 120.7 . . ?
C11 C26 C5 118.7(3) . . ?
C11 C26 H26 120.7 . . ?
C3 C27 C25 121.3(3) . . ?
C3 C27 H27 119.4 . . ?
C25 C27 H27 119.4 . . ?

loop_
_geom_bond_atom_site_label_1
_geom_bond_atom_site_label_2
_geom_bond_distance
_geom_bond_site_symmetry_2
_geom_bond_publ_flag
Zn1 O1 2.021(2) 2_657 ?
Zn1 O2 2.046(2) 2_666 ?
Zn1 O3 2.002(2) . ?
Zn1 N1 2.160(2) . ?
Zn1 N2 2.210(2) 1_545 ?
O1 Zn1 2.021(2) 2_657 ?
O1 C2 1.258(3) . ?
O2 Zn1 2.046(2) 2_666 ?
O2 C8 1.273(4) . ?
O3 C2 1.237(3) . ?
O4 C7 1.236(3) . ?
O5 C8 1.243(4) . ?
N1 C11 1.313(4) . ?
N1 C20 1.333(4) . ?
N2 Zn1 2.210(2) 1_565 ?
N2 C9 1.324(4) . ?
N2 C18 1.336(4) . ?
N3 N5 1.231(4) . ?
N3 C5 1.426(4) . ?
N4 H4 0.8800 . ?
N4 C7 1.333(4) . ?
N4 C15 1.452(3) . ?
N5 C10 1.445(4) . ?
N6 H6 0.8800 . ?
N6 C21 1.371(4) . ?
N6 C24 1.452(5) . ?
C1 C8 1.500(4) . ?
C1 C12 1.354(5) . ?
C1 C25 1.387(5) . ?
C2 C15 1.513(4) . ?
C3 C17 1.368(5) . ?
C3 C24 1.514(5) . ?
C3 C27 1.379(5) . ?
C4 H4A 0.9500 . ?
C4 C6 1.385(4) . ?
C4 C13 1.375(4) . ?
C5 C19 1.380(5) . ?
C5 C26 1.380(4) . ?
C6 C7 1.476(4) . ?
C6 C14 1.376(4) . ?
C9 H9 0.9500 . ?
C9 C16 1.368(4) . ?
C10 C16 1.374(4) . ?
C10 C22 1.372(4) . ?
C11 H11 0.9500 . ?
C11 C26 1.375(4) . ?
C12 H12 0.9500 . ?
C12 C17 1.382(5) . ?
C13 H13 0.9500 . ?
C13 C21 1.384(5) . ?
C14 H14 0.9500 . ?
C14 C23 1.384(4) . ?
C15 H15A 0.9900 . ?
C15 H15B 0.9900 . ?
C16 H16 0.9500 . ?
C17 H17 0.9500 . ?
C18 H18 0.9500 . ?
C18 C22 1.374(4) . ?
C19 H19 0.9500 . ?
C19 C20 1.377(4) . ?
C20 H20 0.9500 . ?
C21 C23 1.401(5) . ?
C22 H22 0.9500 . ?
C23 H23 0.9500 . ?
C24 H24A 0.9900 . ?
C24 H24B 0.9900 . ?
C25 H25 0.9500 . ?
C25 C27 1.384(5) . ?
C26 H26 0.9500 . ?
C27 H27 0.9500 . ?

loop_
_smtbx_masks_void_nr
_smtbx_masks_void_average_x
_smtbx_masks_void_average_y
_smtbx_masks_void_average_z
_smtbx_masks_void_volume
_smtbx_masks_void_count_electrons
_smtbx_masks_void_content
1 -0.067 0.095 0.144 14.1 8.5 ?
2 0.067 -0.095 0.856 14.1 8.8 ?
3 0.021 -0.420 0.500 372.0 119.7 ?
